data_4023107
loop_
_publ_author_name
'Steve Arns'
'Marie-Eve Lebrun'
'Christiane M. Gris\'e'
'Irina Denissova'
'Louis Barriault'

_publ_section_title
;
 Diastereoselective Construction of Quaternary Carbons Directed via
 Macrocyclic Ring Conformation: Formal Synthesis of (-)-Mesembrine
;
_journal_name_full 'Journal of Organic Chemistry'
_journal_page_first 9314
_journal_page_last 9322
_journal_paper_doi 10.1021/jo701833v
_journal_volume 72
_journal_year 2007
_chemical_formula_sum 'C20 H25 O2'
_chemical_formula_weight 297.40
_chemical_name_systematic
; 
 ? 
;
_space_group_IT_number 14
_symmetry_cell_setting monoclinic
_symmetry_space_group_name_Hall '-P 2ybc'
_symmetry_space_group_name_H-M 'P 1 21/c 1'
_atom_sites_solution_hydrogens geom
_atom_sites_solution_primary direct
_atom_sites_solution_secondary difmap
_audit_creation_method SHELXL-97
_cell_angle_alpha 90.00
_cell_angle_beta 91.551(3)
_cell_angle_gamma 90.00
_cell_formula_units_Z 4
_cell_length_a 10.7576(19)
_cell_length_b 9.7166(17)
_cell_length_c 16.691(3)
_cell_measurement_reflns_used 117
_cell_measurement_temperature 209(2)
_cell_measurement_theta_max 23.30
_cell_measurement_theta_min 1.89
_cell_volume 1744.0(5)
_computing_cell_refinement 'SMART, Bruker (2000)'
_computing_data_collection 'SMART, Bruker (2000)'
_computing_data_reduction 'XPREP, Bruker (2000)'
_computing_molecular_graphics 'SHELXTL, Bruker (2000)'
_computing_publication_material 'SHELXTL, Bruker (2000)'
_computing_structure_refinement 'SHELXL-97 (Sheldrick, 1997)'
_computing_structure_solution 'SHELXS-97 (Sheldrick, 1990)'
_diffrn_ambient_temperature 209(2)
_diffrn_measured_fraction_theta_full 0.992
_diffrn_measured_fraction_theta_max 0.992
_diffrn_measurement_device_type 'CCD area detector'
_diffrn_measurement_method 'phi and omega scans'
_diffrn_radiation_monochromator graphite
_diffrn_radiation_source 'fine-focus sealed tube'
_diffrn_radiation_type MoK\a
_diffrn_radiation_wavelength 0.71073
_diffrn_reflns_av_R_equivalents 0.0336
_diffrn_reflns_av_sigmaI/netI 0.0279
_diffrn_reflns_limit_h_max 11
_diffrn_reflns_limit_h_min -11
_diffrn_reflns_limit_k_max 10
_diffrn_reflns_limit_k_min -10
_diffrn_reflns_limit_l_max 18
_diffrn_reflns_limit_l_min -18
_diffrn_reflns_number 10657
_diffrn_reflns_theta_full 23.30
_diffrn_reflns_theta_max 23.30
_diffrn_reflns_theta_min 1.89
_diffrn_standards_decay_% <1
_exptl_absorpt_coefficient_mu 0.071
_exptl_absorpt_correction_T_max 0.9721
_exptl_absorpt_correction_T_min 0.9686
_exptl_absorpt_correction_type multi-scan
_exptl_absorpt_process_details 'SADABS, Bruker (2000)'
_exptl_crystal_colour colourless
_exptl_crystal_density_diffrn 1.133
_exptl_crystal_density_method 'not measured'
_exptl_crystal_description block
_exptl_crystal_F_000 644
_exptl_crystal_size_max 0.45
_exptl_crystal_size_mid 0.40
_exptl_crystal_size_min 0.40
_refine_diff_density_max 0.483
_refine_diff_density_min -0.191
_refine_diff_density_rms 0.045
_refine_ls_extinction_coef 0.018(3)
_refine_ls_extinction_expression Fc^*^=kFc[1+0.001xFc^2^\l^3^/sin(2\q)]^-1/4^
_refine_ls_extinction_method SHELXL
_refine_ls_goodness_of_fit_ref 1.049
_refine_ls_hydrogen_treatment constr
_refine_ls_matrix_type full
_refine_ls_number_parameters 200
_refine_ls_number_reflns 2504
_refine_ls_number_restraints 0
_refine_ls_restrained_S_all 1.049
_refine_ls_R_factor_all 0.0713
_refine_ls_R_factor_gt 0.0567
_refine_ls_shift/su_max 0.001
_refine_ls_shift/su_mean 0.001
_refine_ls_structure_factor_coef Fsqd
_refine_ls_weighting_details 'calc w=1/[\s^2^(Fo^2^)+(0.1044P)^2^+0.6968P] where P=(Fo^2^+2Fc^2^)/3'
_refine_ls_weighting_scheme calc
_refine_ls_wR_factor_gt 0.1598
_refine_ls_wR_factor_ref 0.1699
_reflns_number_gt 2063
_reflns_number_total 2504
_reflns_threshold_expression >2sigma(I)
_cod_data_source_file jo701833v-File002.cif
_cod_data_source_block lb08
_cod_depositor_comments
;
The following automatic conversions were performed:
'_symmetry_cell_setting' value 'Monoclinic' changed to 'monoclinic'
according to '/home/saulius/struct/CIF-dictionaries/cif_core.dic'
dictionary named 'cif_core.dic' version 2.4.1 from 2010-06-29.

Automatic conversion script
Id: cif_fix_enum 1527 2010-12-29 10:47:43Z saulius 
;
_cod_original_sg_symbol_H-M 'P 21/c'
_cod_database_code 4023107

loop_
_symmetry_equiv_pos_as_xyz
'x, y, z'
'-x, y+1/2, -z+1/2'
'-x, -y, -z'
'x, -y-1/2, z-1/2'

loop_
_atom_site_label
_atom_site_type_symbol
_atom_site_fract_x
_atom_site_fract_y
_atom_site_fract_z
_atom_site_U_iso_or_equiv
_atom_site_adp_type
_atom_site_occupancy
_atom_site_symmetry_multiplicity
_atom_site_calc_flag
_atom_site_refinement_flags
O1 O 0.35919(18) 0.43627(18) 0.30039(10) 0.0454(5) Uani 1 1 d .
O2 O 0.32677(17) 0.21274(18) 0.04689(10) 0.0422(5) Uani 1 1 d .
C1 C 0.3533(2) 0.3327(2) 0.17000(13) 0.0302(6) Uani 1 1 d .
C2 C 0.3255(2) 0.2018(2) 0.11941(14) 0.0309(6) Uani 1 1 d .
C3 C 0.3067(2) 0.0625(3) 0.15737(15) 0.0367(6) Uani 1 1 d .
H3A H 0.2692 0.0760 0.2097 0.044 Uiso 1 1 calc R
H3B H 0.3883 0.0199 0.1669 0.044 Uiso 1 1 calc R
C4 C 0.2242(3) -0.0383(3) 0.10776(16) 0.0410(7) Uani 1 1 d .
H4A H 0.2087 0.0037 0.0544 0.049 Uiso 1 1 calc R
C5 C 0.0973(3) -0.0622(3) 0.14536(18) 0.0505(8) Uani 1 1 d .
H5A H 0.1102 -0.0723 0.2034 0.061 Uiso 1 1 calc R
H5B H 0.0633 -0.1493 0.1249 0.061 Uiso 1 1 calc R
C6 C 0.0008(3) 0.0511(3) 0.12983(18) 0.0508(8) Uani 1 1 d .
H6A H -0.0170 0.0576 0.0721 0.061 Uiso 1 1 calc R
H6B H -0.0766 0.0259 0.1558 0.061 Uiso 1 1 calc R
C7 C 0.0427(2) 0.1887(3) 0.16021(17) 0.0444(7) Uani 1 1 d .
H7A H 0.0505 0.1975 0.2162 0.053 Uiso 1 1 calc R
C8 C 0.0705(2) 0.3002(3) 0.11808(16) 0.0409(7) Uani 1 1 d .
C9 C 0.1255(2) 0.4255(3) 0.15785(16) 0.0428(7) Uani 1 1 d .
H9A H 0.1158 0.4174 0.2159 0.051 Uiso 1 1 calc R
H9B H 0.0785 0.5066 0.1396 0.051 Uiso 1 1 calc R
C10 C 0.2639(2) 0.4484(3) 0.14105(15) 0.0351(6) Uani 1 1 d .
H10A H 0.2904 0.5347 0.1667 0.042 Uiso 1 1 calc R
H10B H 0.2727 0.4598 0.0831 0.042 Uiso 1 1 calc R
C11 C 0.5255(2) 0.4854(3) 0.11196(14) 0.0364(6) Uani 1 1 d .
H11A H 0.4643 0.5480 0.0937 0.044 Uiso 1 1 calc R
C12 C 0.6495(3) 0.5112(3) 0.09687(16) 0.0440(7) Uani 1 1 d .
H12A H 0.6716 0.5910 0.0688 0.053 Uiso 1 1 calc R
C13 C 0.7401(3) 0.4207(3) 0.12269(17) 0.0484(8) Uani 1 1 d .
H13A H 0.8241 0.4388 0.1127 0.058 Uiso 1 1 calc R
C14 C 0.7073(3) 0.3032(3) 0.16335(18) 0.0483(7) Uani 1 1 d .
H14A H 0.7688 0.2404 0.1807 0.058 Uiso 1 1 calc R
C15 C 0.5836(2) 0.2780(3) 0.17852(16) 0.0397(7) Uani 1 1 d .
H15A H 0.5623 0.1977 0.2064 0.048 Uiso 1 1 calc R
C16 C 0.4900(2) 0.3682(2) 0.15379(13) 0.0312(6) Uani 1 1 d .
C17 C 0.3389(2) 0.3091(3) 0.26042(14) 0.0350(6) Uani 1 1 d .
H17A H 0.2552 0.2749 0.2709 0.042 Uiso 1 1 calc R
H17B H 0.3994 0.2407 0.2799 0.042 Uiso 1 1 calc R
C18 C 0.3470(3) 0.4214(3) 0.38441(15) 0.0481(7) Uani 1 1 d .
H18A H 0.3616 0.5095 0.4104 0.072 Uiso 1 1 calc R
H18B H 0.4072 0.3549 0.4047 0.072 Uiso 1 1 calc R
H18C H 0.2637 0.3898 0.3956 0.072 Uiso 1 1 calc R
C19 C 0.2927(3) -0.1752(3) 0.0948(2) 0.0631(9) Uani 1 1 d .
C20 C 0.0538(3) 0.3070(3) 0.02793(17) 0.0524(8) Uani 1 1 d .
H20A H 0.0194 0.2207 0.0082 0.079 Uiso 1 1 calc R
H20B H 0.1337 0.3230 0.0040 0.079 Uiso 1 1 calc R
H20C H -0.0025 0.3816 0.0137 0.079 Uiso 1 1 calc R

loop_
_atom_site_aniso_label
_atom_site_aniso_U_11
_atom_site_aniso_U_22
_atom_site_aniso_U_33
_atom_site_aniso_U_23
_atom_site_aniso_U_13
_atom_site_aniso_U_12
O1 0.0739(13) 0.0342(10) 0.0284(10) -0.0045(8) 0.0087(8) -0.0079(9)
O2 0.0562(12) 0.0388(11) 0.0317(11) -0.0027(8) 0.0065(8) -0.0064(9)
C1 0.0360(14) 0.0257(13) 0.0290(13) 0.0014(10) 0.0036(10) -0.0008(10)
C2 0.0285(13) 0.0326(15) 0.0318(14) -0.0004(10) 0.0028(10) 0.0009(10)
C3 0.0398(15) 0.0287(14) 0.0412(15) 0.0014(11) -0.0033(11) 0.0012(11)
C4 0.0498(16) 0.0301(14) 0.0427(15) -0.0003(11) -0.0078(12) -0.0040(12)
C5 0.0534(18) 0.0429(17) 0.0550(18) 0.0026(14) -0.0055(13) -0.0158(14)
C6 0.0405(16) 0.058(2) 0.0537(18) 0.0053(15) -0.0005(13) -0.0134(14)
C7 0.0319(14) 0.0565(19) 0.0451(16) 0.0017(14) 0.0035(11) 0.0012(13)
C8 0.0275(13) 0.0482(17) 0.0470(16) 0.0041(13) 0.0032(11) 0.0052(12)
C9 0.0413(15) 0.0411(16) 0.0464(16) 0.0016(13) 0.0076(12) 0.0108(13)
C10 0.0424(15) 0.0277(14) 0.0352(14) 0.0018(11) 0.0035(11) 0.0023(11)
C11 0.0430(15) 0.0320(14) 0.0343(14) 0.0031(11) 0.0042(11) -0.0001(12)
C12 0.0491(17) 0.0413(16) 0.0423(16) -0.0017(12) 0.0129(13) -0.0114(14)
C13 0.0375(16) 0.0549(19) 0.0533(17) -0.0092(15) 0.0101(13) -0.0042(14)
C14 0.0394(16) 0.0477(18) 0.0576(18) -0.0030(14) -0.0009(13) 0.0039(13)
C15 0.0419(16) 0.0313(15) 0.0458(15) 0.0023(12) -0.0006(12) 0.0009(12)
C16 0.0400(15) 0.0271(13) 0.0267(12) -0.0042(10) 0.0031(10) -0.0012(11)
C17 0.0444(15) 0.0281(14) 0.0327(14) 0.0009(10) 0.0041(11) -0.0034(11)
C18 0.0632(19) 0.0523(18) 0.0293(14) -0.0040(12) 0.0071(12) -0.0033(15)
C19 0.069(2) 0.0322(17) 0.087(2) -0.0167(16) -0.0129(17) 0.0022(15)
C20 0.0441(17) 0.061(2) 0.0519(17) 0.0066(14) -0.0083(13) 0.0017(14)

loop_
_atom_type_symbol
_atom_type_description
_atom_type_scat_dispersion_real
_atom_type_scat_dispersion_imag
_atom_type_scat_source
C C 0.0033 0.0016 'International Tables Vol C Tables 4.2.6.8 and 6.1.1.4'
H H 0.0000 0.0000 'International Tables Vol C Tables 4.2.6.8 and 6.1.1.4'
O O 0.0106 0.0060 'International Tables Vol C Tables 4.2.6.8 and 6.1.1.4'

loop_
_geom_angle_atom_site_label_1
_geom_angle_atom_site_label_2
_geom_angle_atom_site_label_3
_geom_angle
C17 O1 C18 111.05(19)
C17 C1 C2 112.92(19)
C17 C1 C16 109.10(19)
C2 C1 C16 104.98(18)
C17 C1 C10 109.64(19)
C2 C1 C10 108.45(19)
C16 C1 C10 111.71(19)
O2 C2 C3 120.1(2)
O2 C2 C1 117.6(2)
C3 C2 C1 122.2(2)
C2 C3 C4 115.1(2)
C5 C4 C19 111.2(2)
C5 C4 C3 112.4(2)
C19 C4 C3 110.6(2)
C4 C5 C6 115.4(2)
C7 C6 C5 112.8(2)
C8 C7 C6 128.2(3)
C7 C8 C20 122.7(3)
C7 C8 C9 121.2(2)
C20 C8 C9 116.1(2)
C8 C9 C10 114.1(2)
C9 C10 C1 115.7(2)
C16 C11 C12 121.0(3)
C13 C12 C11 120.4(3)
C12 C13 C14 119.7(3)
C13 C14 C15 119.8(3)
C14 C15 C16 121.8(2)
C11 C16 C15 117.3(2)
C11 C16 C1 123.1(2)
C15 C16 C1 119.6(2)
O1 C17 C1 108.29(19)

loop_
_geom_bond_atom_site_label_1
_geom_bond_atom_site_label_2
_geom_bond_distance
O1 C17 1.418(3)
O1 C18 1.419(3)
O2 C2 1.215(3)
C1 C17 1.538(3)
C1 C2 1.551(3)
C1 C16 1.542(3)
C1 C10 1.548(3)
C2 C3 1.510(3)
C3 C4 1.547(4)
C4 C5 1.535(4)
C4 C19 1.538(4)
C5 C6 1.531(4)
C6 C7 1.495(4)
C7 C8 1.330(4)
C8 C20 1.512(4)
C8 C9 1.501(4)
C9 C10 1.539(4)
C11 C16 1.395(4)
C11 C12 1.387(4)
C12 C13 1.373(4)
C13 C14 1.379(4)
C14 C15 1.383(4)
C15 C16 1.389(4)

loop_
_geom_torsion_atom_site_label_1
_geom_torsion_atom_site_label_2
_geom_torsion_atom_site_label_3
_geom_torsion_atom_site_label_4
_geom_torsion
C17 C1 C2 O2 175.4(2)
C16 C1 C2 O2 -65.8(3)
C10 C1 C2 O2 53.7(3)
C17 C1 C2 C3 -9.0(3)
C16 C1 C2 C3 109.7(2)
C10 C1 C2 C3 -130.8(2)
O2 C2 C3 C4 -31.4(3)
C1 C2 C3 C4 153.2(2)
C2 C3 C4 C5 -109.3(3)
C2 C3 C4 C19 125.8(3)
C19 C4 C5 C6 -155.8(3)
C3 C4 C5 C6 79.6(3)
C4 C5 C6 C7 -59.2(3)
C5 C6 C7 C8 112.3(3)
C6 C7 C8 C20 4.7(4)
C6 C7 C8 C9 -172.8(2)
C7 C8 C9 C10 107.5(3)
C20 C8 C9 C10 -70.2(3)
C8 C9 C10 C1 -61.3(3)
C17 C1 C10 C9 -56.4(3)
C2 C1 C10 C9 67.3(3)
C16 C1 C10 C9 -177.5(2)
C16 C11 C12 C13 0.3(4)
C11 C12 C13 C14 0.4(4)
C12 C13 C14 C15 -0.6(4)
C13 C14 C15 C16 0.1(4)
C12 C11 C16 C15 -0.9(4)
C12 C11 C16 C1 -178.2(2)
C14 C15 C16 C11 0.7(4)
C14 C15 C16 C1 178.1(2)
C17 C1 C16 C11 -126.4(2)
C2 C1 C16 C11 112.3(2)
C10 C1 C16 C11 -5.0(3)
C17 C1 C16 C15 56.3(3)
C2 C1 C16 C15 -65.0(3)
C10 C1 C16 C15 177.7(2)
C18 O1 C17 C1 179.9(2)
C2 C1 C17 O1 -176.67(19)
C16 C1 C17 O1 67.0(3)
C10 C1 C17 O1 -55.6(3)
